data_4087235
loop_
_publ_author_name
'Zhang, Yin'
'Zhang, Jie'
'Hong, Qianquan'
'Weng, Linhong'
'Zhou, Xigeng'

_publ_section_title
;
 Reactivity of Homoleptic Dianionic \b-Diketiminato-Supported Yttrium
 Complexes toward CS2: Construction of Neutral or Anionic
 Dihydropyridinethione
;
_journal_name_full Organometallics
_journal_paper_doi 10.1021/acs.organomet.6b00941
_journal_year 2017
_chemical_formula_sum 'C58 H81 N4 Y'
_chemical_formula_weight 923.18
_chemical_name_systematic
; 
 ? 
;
_space_group_IT_number 2
_symmetry_cell_setting triclinic
_symmetry_space_group_name_Hall '-P 1'
_symmetry_space_group_name_H-M 'P -1'
_atom_sites_solution_hydrogens geom
_atom_sites_solution_primary direct
_atom_sites_solution_secondary difmap
_audit_creation_method SHELXL-97
_cell_angle_alpha 81.519(5)
_cell_angle_beta 81.055(5)
_cell_angle_gamma 66.276(4)
_cell_formula_units_Z 2
_cell_length_a 11.356(3)
_cell_length_b 11.671(3)
_cell_length_c 22.303(6)
_cell_measurement_reflns_used 7029
_cell_measurement_temperature 296(2)
_cell_measurement_theta_max 27.42
_cell_measurement_theta_min 2.20
_cell_volume 2661.4(12)
_computing_cell_refinement 'Bruker SAINT'
_computing_data_collection 'Bruker APEX2'
_computing_data_reduction 'Bruker SAINT'
_computing_molecular_graphics 'Bruker SHELXTL'
_computing_publication_material 'Bruker SHELXTL'
_computing_structure_refinement 'SHELXL-97 (Sheldrick, 1997)'
_computing_structure_solution 'SHELXS-97 (Sheldrick, 1990)'
_diffrn_ambient_temperature 296(2)
_diffrn_measured_fraction_theta_full 0.989
_diffrn_measured_fraction_theta_max 0.989
_diffrn_measurement_device_type 'Bruker APEX-II CCD'
_diffrn_measurement_method '\f and \w scans'
_diffrn_radiation_monochromator graphite
_diffrn_radiation_source 'fine-focus sealed tube'
_diffrn_radiation_type MoK\a
_diffrn_radiation_wavelength 0.71073
_diffrn_reflns_av_R_equivalents 0.0448
_diffrn_reflns_av_sigmaI/netI 0.0823
_diffrn_reflns_limit_h_max 10
_diffrn_reflns_limit_h_min -13
_diffrn_reflns_limit_k_max 13
_diffrn_reflns_limit_k_min -13
_diffrn_reflns_limit_l_max 26
_diffrn_reflns_limit_l_min -26
_diffrn_reflns_number 15644
_diffrn_reflns_theta_full 25.10
_diffrn_reflns_theta_max 25.10
_diffrn_reflns_theta_min 1.91
_diffrn_standards_number 0
_exptl_absorpt_coefficient_mu 1.134
_exptl_absorpt_correction_T_max 0.8393
_exptl_absorpt_correction_T_min 0.7271
_exptl_absorpt_correction_type multi-scan
_exptl_absorpt_process_details sadabs
_exptl_crystal_colour yellow
_exptl_crystal_density_diffrn 1.152
_exptl_crystal_density_method 'not measured'
_exptl_crystal_description block
_exptl_crystal_F_000 992
_exptl_crystal_size_max 0.30
_exptl_crystal_size_mid 0.25
_exptl_crystal_size_min 0.16
_refine_diff_density_max 0.925
_refine_diff_density_min -0.889
_refine_diff_density_rms 0.091
_refine_ls_extinction_method none
_refine_ls_goodness_of_fit_ref 1.004
_refine_ls_hydrogen_treatment constr
_refine_ls_matrix_type full
_refine_ls_number_parameters 568
_refine_ls_number_reflns 9362
_refine_ls_number_restraints 0
_refine_ls_restrained_S_all 1.004
_refine_ls_R_factor_all 0.0844
_refine_ls_R_factor_gt 0.0586
_refine_ls_shift/su_max 0.001
_refine_ls_shift/su_mean 0.000
_refine_ls_structure_factor_coef Fsqd
_refine_ls_weighting_details 'calc w=1/[\s^2^(Fo^2^)+(0.0000P)^2^+10.3237P] where P=(Fo^2^+2Fc^2^)/3'
_refine_ls_weighting_scheme calc
_refine_ls_wR_factor_gt 0.1470
_refine_ls_wR_factor_ref 0.1648
_reflns_number_gt 6936
_reflns_number_total 9362
_reflns_threshold_expression >2sigma(I)
_cod_data_source_file om6b00941_si_002.cif
_cod_data_source_block 1
_cod_depositor_comments
;
The following automatic conversions were performed:

'_symmetry_cell_setting' value 'Triclinic' changed to 'triclinic'
according to
/home/data/users/saulius/crontab/automatic-downloads/rss-feeds/ACS/lib/dictionaries/cif_core.dic
dictionary named 'cif_core.dic' version 2.4.2 from 2011-04-26.

Automatic conversion script
Id: cif_fix_values 4973 2017-02-22 13:04:09Z antanas 
;
_cod_original_cell_volume 2661.6(12)
_cod_original_sg_symbol_H-M P-1
_cod_database_code 4087235

loop_
_symmetry_equiv_pos_as_xyz
'x, y, z'
'-x, -y, -z'

loop_
_atom_site_label
_atom_site_type_symbol
_atom_site_fract_x
_atom_site_fract_y
_atom_site_fract_z
_atom_site_U_iso_or_equiv
_atom_site_adp_type
_atom_site_occupancy
_atom_site_symmetry_multiplicity
_atom_site_calc_flag
_atom_site_refinement_flags
Y1 Y 0.72634(4) 0.77759(5) 0.74958(2) 0.03187(14) Uani 1 1 d .
N3 N 0.7445(4) 0.9718(4) 0.73777(18) 0.0364(9) Uani 1 1 d .
C16 C 0.7650(5) 0.5691(5) 0.6938(2) 0.0454(13) Uani 1 1 d .
N2 N 0.7841(4) 0.6743(4) 0.66660(18) 0.0407(10) Uani 1 1 d .
N1 N 0.5287(4) 0.7814(4) 0.76477(19) 0.0397(10) Uani 1 1 d .
N4 N 0.8529(4) 0.7349(4) 0.82966(18) 0.0364(9) Uani 1 1 d .
C47 C 0.8454(5) 0.6705(5) 0.8917(2) 0.0448(13) Uani 1 1 d .
C2 C 0.5322(5) 0.6711(5) 0.7473(2) 0.0428(12) Uani 1 1 d .
C4 C 0.4051(5) 0.8630(5) 0.7951(3) 0.0451(13) Uani 1 1 d .
C31 C 0.8635(5) 0.9637(5) 0.7415(2) 0.0425(12) Uani 1 1 d .
C45 C 0.9567(5) 0.7634(5) 0.8125(2) 0.0390(12) Uani 1 1 d .
C52 C 0.8610(5) 0.5451(5) 0.8993(3) 0.0530(15) Uani 1 1 d .
C48 C 0.8214(5) 0.7376(6) 0.9408(2) 0.0487(14) Uani 1 1 d .
C42 C 0.5632(6) 1.1492(6) 0.8214(3) 0.0549(15) Uani 1 1 d .
H42A H 0.6200 1.0610 0.8304 0.066 Uiso 1 1 calc R
C33 C 0.6530(5) 1.0920(5) 0.7131(2) 0.0420(12) Uani 1 1 d .
C18 C 0.8436(5) 0.6713(5) 0.6044(2) 0.0494(14) Uani 1 1 d .
C5 C 0.3690(5) 0.8258(5) 0.8551(3) 0.0486(14) Uani 1 1 d .
C34 C 0.6543(5) 1.1224(5) 0.6497(3) 0.0490(14) Uani 1 1 d .
C17 C 0.8695(6) 0.4400(6) 0.6809(3) 0.0711(19) Uani 1 1 d .
H17A H 0.8360 0.3973 0.6587 0.107 Uiso 1 1 calc R
H17B H 0.8949 0.3912 0.7187 0.107 Uiso 1 1 calc R
H17C H 0.9433 0.4504 0.6571 0.107 Uiso 1 1 calc R
C38 C 0.5679(5) 1.1759(5) 0.7529(3) 0.0475(13) Uani 1 1 d .
C53 C 0.8030(6) 0.8767(6) 0.9350(3) 0.0641(17) Uani 1 1 d .
H53A H 0.8075 0.9076 0.8917 0.077 Uiso 1 1 calc R
C1 C 0.6622(5) 0.5716(5) 0.7342(2) 0.0472(13) Uani 1 1 d .
H1A H 0.6856 0.5046 0.7676 0.057 Uiso 1 1 calc R
C19 C 0.7802(6) 0.6609(5) 0.5588(2) 0.0556(15) Uani 1 1 d .
C24 C 0.6492(7) 0.6496(7) 0.5714(3) 0.074(2) Uani 1 1 d .
H24A H 0.6172 0.6626 0.6143 0.089 Uiso 1 1 calc R
C30 C 0.9600(5) 0.8605(5) 0.7682(2) 0.0471(13) Uani 1 1 d .
H30A H 1.0432 0.8549 0.7536 0.057 Uiso 1 1 calc R
C10 C 0.4560(6) 0.7103(6) 0.8912(3) 0.0572(15) Uani 1 1 d .
H10A H 0.5365 0.6728 0.8649 0.069 Uiso 1 1 calc R
C41 C 0.6607(7) 0.9830(6) 0.5727(3) 0.079(2) Uani 1 1 d .
H41A H 0.6138 0.9453 0.6030 0.119 Uiso 1 1 calc R
H41B H 0.7168 0.9217 0.5457 0.119 Uiso 1 1 calc R
H41C H 0.6008 1.0525 0.5499 0.119 Uiso 1 1 calc R
C49 C 0.8110(6) 0.6791(7) 0.9992(3) 0.0654(18) Uani 1 1 d .
H49A H 0.7957 0.7233 1.0329 0.078 Uiso 1 1 calc R
C9 C 0.3221(5) 0.9686(5) 0.7619(3) 0.0519(15) Uani 1 1 d .
C46 C 1.0805(5) 0.6933(6) 0.8417(3) 0.0652(18) Uani 1 1 d .
H46A H 1.0709 0.6279 0.8711 0.098 Uiso 1 1 calc R
H46B H 1.0994 0.7505 0.8616 0.098 Uiso 1 1 calc R
H46C H 1.1500 0.6570 0.8109 0.098 Uiso 1 1 calc R
C23 C 0.9625(6) 0.6865(5) 0.5903(3) 0.0571(16) Uani 1 1 d .
C3 C 0.4285(6) 0.6473(6) 0.7448(3) 0.0637(17) Uani 1 1 d .
H3A H 0.3465 0.7068 0.7552 0.076 Uiso 1 1 calc R
H3B H 0.4378 0.5710 0.7326 0.076 Uiso 1 1 calc R
C39 C 0.7420(6) 1.0300(6) 0.6041(3) 0.0608(17) Uani 1 1 d .
H39A H 0.8044 0.9579 0.6262 0.073 Uiso 1 1 calc R
C51 C 0.8491(7) 0.4880(7) 0.9573(3) 0.0683(18) Uani 1 1 d .
H51A H 0.8581 0.4044 0.9633 0.082 Uiso 1 1 calc R
C56 C 0.8983(7) 0.4646(6) 0.8472(3) 0.071(2) Uani 1 1 d .
H56A H 0.8718 0.5211 0.8103 0.085 Uiso 1 1 calc R
C36 C 0.4898(7) 1.3259(6) 0.6666(3) 0.0724(19) Uani 1 1 d .
H36A H 0.4364 1.4053 0.6511 0.087 Uiso 1 1 calc R
C6 C 0.2497(6) 0.9021(7) 0.8829(3) 0.0650(18) Uani 1 1 d .
H6A H 0.2251 0.8813 0.9235 0.078 Uiso 1 1 calc R
C35 C 0.5720(7) 1.2393(6) 0.6283(3) 0.0668(18) Uani 1 1 d .
H35A H 0.5720 1.2603 0.5864 0.080 Uiso 1 1 calc R
C37 C 0.4877(7) 1.2928(6) 0.7295(3) 0.0722(19) Uani 1 1 d .
H37A H 0.4313 1.3506 0.7559 0.087 Uiso 1 1 calc R
C27 C 1.0387(6) 0.6930(7) 0.6384(3) 0.0694(18) Uani 1 1 d .
H27A H 0.9764 0.7250 0.6737 0.083 Uiso 1 1 calc R
C50 C 0.8232(6) 0.5576(8) 1.0069(3) 0.083(2) Uani 1 1 d .
H50A H 0.8141 0.5199 1.0461 0.099 Uiso 1 1 calc R
C32 C 0.9001(6) 1.0759(6) 0.7181(3) 0.0695(19) Uani 1 1 d .
H32A H 0.8286 1.1422 0.7002 0.104 Uiso 1 1 calc R
H32B H 0.9737 1.0509 0.6880 0.104 Uiso 1 1 calc R
H32C H 0.9210 1.1053 0.7514 0.104 Uiso 1 1 calc R
C22 C 1.0115(7) 0.6913(6) 0.5302(3) 0.074(2) Uani 1 1 d .
H22A H 1.0893 0.7019 0.5202 0.089 Uiso 1 1 calc R
C8 C 0.2038(6) 1.0389(6) 0.7940(4) 0.074(2) Uani 1 1 d .
H8A H 0.1476 1.1114 0.7740 0.089 Uiso 1 1 calc R
C13 C 0.3555(6) 1.0087(6) 0.6965(3) 0.0683(18) Uani 1 1 d .
H13A H 0.4494 0.9847 0.6900 0.082 Uiso 1 1 calc R
C7 C 0.1681(6) 1.0068(7) 0.8520(4) 0.075(2) Uani 1 1 d .
H7A H 0.0881 1.0554 0.8710 0.090 Uiso 1 1 calc R
C20 C 0.8368(8) 0.6625(7) 0.4981(3) 0.078(2) Uani 1 1 d .
H20A H 0.7974 0.6510 0.4672 0.094 Uiso 1 1 calc R
C21 C 0.9501(9) 0.6810(7) 0.4846(3) 0.091(3) Uani 1 1 d .
H21A H 0.9852 0.6865 0.4442 0.109 Uiso 1 1 calc R
C14 C 0.3219(9) 0.9420(8) 0.6544(4) 0.107(3) Uani 1 1 d .
H14A H 0.3623 0.8530 0.6646 0.161 Uiso 1 1 calc R
H14B H 0.3518 0.9630 0.6132 0.161 Uiso 1 1 calc R
H14C H 0.2297 0.9670 0.6582 0.161 Uiso 1 1 calc R
C44 C 0.4298(8) 1.1655(11) 0.8508(4) 0.124(4) Uani 1 1 d .
H44A H 0.4312 1.1468 0.8941 0.186 Uiso 1 1 calc R
H44B H 0.4017 1.1095 0.8351 0.186 Uiso 1 1 calc R
H44C H 0.3712 1.2507 0.8419 0.186 Uiso 1 1 calc R
C58 C 0.8329(10) 0.3704(7) 0.8537(4) 0.113(3) Uani 1 1 d .
H58A H 0.7407 0.4146 0.8590 0.169 Uiso 1 1 calc R
H58B H 0.8601 0.3111 0.8885 0.169 Uiso 1 1 calc R
H58C H 0.8571 0.3266 0.8177 0.169 Uiso 1 1 calc R
C29 C 1.1104(8) 0.7801(9) 0.6212(4) 0.103(3) Uani 1 1 d .
H29A H 1.0507 0.8630 0.6090 0.155 Uiso 1 1 calc R
H29B H 1.1759 0.7495 0.5880 0.155 Uiso 1 1 calc R
H29C H 1.1501 0.7830 0.6556 0.155 Uiso 1 1 calc R
C15 C 0.2917(9) 1.1512(8) 0.6790(4) 0.115(3) Uani 1 1 d .
H15A H 0.3135 1.1952 0.7059 0.172 Uiso 1 1 calc R
H15B H 0.1995 1.1768 0.6825 0.172 Uiso 1 1 calc R
H15C H 0.3225 1.1706 0.6377 0.172 Uiso 1 1 calc R
C12 C 0.4925(9) 0.7426(10) 0.9491(4) 0.125(4) Uani 1 1 d .
H12A H 0.5297 0.8044 0.9378 0.187 Uiso 1 1 calc R
H12B H 0.5541 0.6679 0.9682 0.187 Uiso 1 1 calc R
H12C H 0.4163 0.7753 0.9771 0.187 Uiso 1 1 calc R
C57 C 1.0462(8) 0.3917(8) 0.8369(4) 0.110(3) Uani 1 1 d .
H57A H 1.0885 0.4497 0.8315 0.165 Uiso 1 1 calc R
H57B H 1.0673 0.3476 0.8011 0.165 Uiso 1 1 calc R
H57C H 1.0748 0.3326 0.8716 0.165 Uiso 1 1 calc R
C11 C 0.3989(9) 0.6113(9) 0.9090(5) 0.121(4) Uani 1 1 d .
H11A H 0.3765 0.5912 0.8732 0.182 Uiso 1 1 calc R
H11B H 0.3227 0.6430 0.9372 0.182 Uiso 1 1 calc R
H11C H 0.4613 0.5370 0.9278 0.182 Uiso 1 1 calc R
C40 C 0.8157(9) 1.0877(8) 0.5551(4) 0.114(3) Uani 1 1 d .
H40A H 0.8673 1.1176 0.5738 0.171 Uiso 1 1 calc R
H40B H 0.7556 1.1566 0.5321 0.171 Uiso 1 1 calc R
H40C H 0.8709 1.0254 0.5284 0.171 Uiso 1 1 calc R
C26 C 0.5490(8) 0.7509(9) 0.5312(4) 0.111(3) Uani 1 1 d .
H26A H 0.5415 0.8329 0.5381 0.167 Uiso 1 1 calc R
H26B H 0.4664 0.7446 0.5417 0.167 Uiso 1 1 calc R
H26C H 0.5772 0.7376 0.4890 0.167 Uiso 1 1 calc R
C55 C 0.6742(9) 0.9573(8) 0.9671(4) 0.114(3) Uani 1 1 d .
H55A H 0.6051 0.9512 0.9496 0.172 Uiso 1 1 calc R
H55B H 0.6657 1.0433 0.9623 0.172 Uiso 1 1 calc R
H55C H 0.6702 0.9285 1.0096 0.172 Uiso 1 1 calc R
C54 C 0.9116(9) 0.8917(9) 0.9650(5) 0.122(3) Uani 1 1 d .
H54A H 0.9948 0.8421 0.9457 0.183 Uiso 1 1 calc R
H54B H 0.9059 0.8638 1.0077 0.183 Uiso 1 1 calc R
H54C H 0.9004 0.9785 0.9600 0.183 Uiso 1 1 calc R
C25 C 0.6566(9) 0.5231(9) 0.5601(6) 0.142(4) Uani 1 1 d .
H25A H 0.7179 0.4588 0.5845 0.213 Uiso 1 1 calc R
H25B H 0.6836 0.5105 0.5177 0.213 Uiso 1 1 calc R
H25C H 0.5730 0.5192 0.5707 0.213 Uiso 1 1 calc R
C43 C 0.6110(14) 1.2273(12) 0.8498(5) 0.173(6) Uani 1 1 d .
H43A H 0.6974 1.2148 0.8321 0.260 Uiso 1 1 calc R
H43B H 0.6110 1.2032 0.8929 0.260 Uiso 1 1 calc R
H43C H 0.5556 1.3143 0.8428 0.260 Uiso 1 1 calc R
C28 C 1.1329(10) 0.5634(9) 0.6598(5) 0.124(4) Uani 1 1 d .
H28A H 1.0872 0.5088 0.6725 0.187 Uiso 1 1 calc R
H28B H 1.1728 0.5695 0.6934 0.187 Uiso 1 1 calc R
H28C H 1.1982 0.5299 0.6270 0.187 Uiso 1 1 calc R

loop_
_atom_site_aniso_label
_atom_site_aniso_U_11
_atom_site_aniso_U_22
_atom_site_aniso_U_33
_atom_site_aniso_U_23
_atom_site_aniso_U_13
_atom_site_aniso_U_12
Y1 0.0258(2) 0.0352(3) 0.0320(2) -0.00101(18) -0.00038(17) -0.01086(18)
N3 0.037(2) 0.033(2) 0.040(2) 0.0045(18) -0.0038(18) -0.0168(18)
C16 0.048(3) 0.036(3) 0.037(3) 0.002(2) -0.001(2) -0.003(2)
N2 0.045(2) 0.036(2) 0.033(2) -0.0070(18) 0.0077(19) -0.0098(19)
N1 0.030(2) 0.045(3) 0.047(3) -0.010(2) 0.0046(19) -0.0197(19)
N4 0.033(2) 0.042(2) 0.036(2) 0.0010(18) -0.0083(18) -0.0156(19)
C47 0.027(3) 0.054(3) 0.048(3) 0.017(3) -0.010(2) -0.015(2)
C2 0.041(3) 0.043(3) 0.048(3) -0.005(2) 0.000(2) -0.021(2)
C4 0.027(3) 0.052(3) 0.064(4) -0.019(3) 0.005(2) -0.022(2)
C31 0.045(3) 0.050(3) 0.037(3) -0.001(2) -0.002(2) -0.025(3)
C45 0.030(3) 0.047(3) 0.038(3) -0.004(2) -0.002(2) -0.013(2)
C52 0.039(3) 0.051(3) 0.070(4) 0.014(3) -0.021(3) -0.019(3)
C48 0.040(3) 0.067(4) 0.035(3) 0.006(3) -0.004(2) -0.021(3)
C42 0.058(4) 0.058(4) 0.050(3) -0.009(3) -0.001(3) -0.024(3)
C33 0.041(3) 0.033(3) 0.054(3) 0.008(2) -0.006(2) -0.020(2)
C18 0.054(3) 0.038(3) 0.037(3) -0.002(2) 0.007(3) -0.002(3)
C5 0.038(3) 0.059(4) 0.053(3) -0.020(3) 0.006(3) -0.022(3)
C34 0.050(3) 0.038(3) 0.055(3) 0.010(3) -0.008(3) -0.018(3)
C17 0.077(5) 0.052(4) 0.057(4) -0.005(3) 0.009(3) -0.003(3)
C38 0.047(3) 0.041(3) 0.054(3) -0.004(3) -0.003(3) -0.017(3)
C53 0.080(5) 0.063(4) 0.044(3) -0.013(3) 0.010(3) -0.026(4)
C1 0.049(3) 0.043(3) 0.043(3) 0.000(2) -0.002(3) -0.014(3)
C19 0.067(4) 0.051(4) 0.037(3) -0.005(3) -0.006(3) -0.011(3)
C24 0.064(4) 0.096(6) 0.051(4) 0.002(4) -0.019(3) -0.018(4)
C30 0.028(3) 0.054(3) 0.052(3) 0.002(3) 0.005(2) -0.015(2)
C10 0.049(3) 0.072(4) 0.046(3) -0.012(3) 0.005(3) -0.020(3)
C41 0.099(6) 0.061(4) 0.063(4) -0.009(3) -0.014(4) -0.013(4)
C49 0.058(4) 0.082(5) 0.047(4) 0.015(3) -0.009(3) -0.024(4)
C9 0.031(3) 0.051(3) 0.080(4) -0.008(3) -0.008(3) -0.022(3)
C46 0.033(3) 0.078(4) 0.075(4) 0.018(4) -0.016(3) -0.017(3)
C23 0.055(4) 0.051(4) 0.053(4) -0.008(3) 0.017(3) -0.015(3)
C3 0.059(4) 0.063(4) 0.084(5) -0.032(3) 0.003(3) -0.035(3)
C39 0.065(4) 0.057(4) 0.040(3) 0.009(3) -0.001(3) -0.009(3)
C51 0.080(5) 0.066(4) 0.063(4) 0.023(4) -0.023(4) -0.037(4)
C56 0.085(5) 0.044(4) 0.089(5) 0.017(3) -0.044(4) -0.027(3)
C36 0.083(5) 0.040(4) 0.078(5) 0.003(3) -0.024(4) -0.004(3)
C6 0.049(4) 0.079(5) 0.071(4) -0.029(4) 0.016(3) -0.030(4)
C35 0.081(5) 0.050(4) 0.062(4) 0.015(3) -0.016(4) -0.021(3)
C37 0.074(5) 0.043(4) 0.089(5) -0.010(4) 0.000(4) -0.014(3)
C27 0.061(4) 0.083(5) 0.061(4) -0.009(4) 0.018(3) -0.031(4)
C50 0.058(4) 0.110(6) 0.067(5) 0.047(5) -0.016(4) -0.033(4)
C32 0.065(4) 0.069(4) 0.087(5) 0.020(4) -0.015(4) -0.045(4)
C22 0.091(5) 0.078(5) 0.049(4) -0.018(3) 0.027(4) -0.035(4)
C8 0.038(3) 0.054(4) 0.124(7) -0.009(4) -0.004(4) -0.012(3)
C13 0.047(4) 0.071(5) 0.086(5) 0.009(4) -0.008(3) -0.027(3)
C7 0.038(4) 0.068(5) 0.112(6) -0.030(4) 0.018(4) -0.015(3)
C20 0.097(6) 0.076(5) 0.042(4) -0.012(3) 0.003(4) -0.015(4)
C21 0.117(7) 0.088(6) 0.050(4) -0.009(4) 0.035(4) -0.037(5)
C14 0.122(8) 0.090(6) 0.094(6) 0.017(5) -0.004(6) -0.037(6)
C44 0.087(6) 0.201(11) 0.075(6) -0.010(6) 0.020(5) -0.057(7)
C58 0.169(9) 0.070(5) 0.135(8) 0.036(5) -0.079(7) -0.076(6)
C29 0.082(6) 0.134(8) 0.109(7) -0.021(6) 0.022(5) -0.066(6)
C15 0.131(8) 0.092(6) 0.135(8) 0.045(6) -0.055(7) -0.062(6)
C12 0.105(7) 0.154(9) 0.107(7) -0.051(7) -0.052(6) -0.015(6)
C57 0.096(6) 0.092(6) 0.124(8) -0.043(6) -0.017(6) -0.005(5)
C11 0.111(7) 0.115(7) 0.146(9) 0.055(7) -0.051(7) -0.060(6)
C40 0.114(7) 0.099(7) 0.094(6) 0.022(5) 0.034(5) -0.032(6)
C26 0.087(6) 0.128(8) 0.106(7) -0.005(6) -0.044(5) -0.019(6)
C55 0.120(7) 0.083(6) 0.096(6) -0.010(5) 0.033(5) -0.010(5)
C54 0.125(8) 0.114(8) 0.159(9) -0.045(7) -0.004(7) -0.072(7)
C25 0.104(7) 0.086(7) 0.250(14) 0.009(8) -0.045(8) -0.049(6)
C43 0.303(18) 0.197(12) 0.118(9) 0.003(8) -0.057(10) -0.192(13)
C28 0.144(9) 0.096(7) 0.140(9) 0.010(6) -0.064(7) -0.043(6)

loop_
_atom_type_symbol
_atom_type_description
_atom_type_scat_dispersion_real
_atom_type_scat_dispersion_imag
_atom_type_scat_source
C C 0.0033 0.0016 'International Tables Vol C Tables 4.2.6.8 and 6.1.1.4'
H H 0.0000 0.0000 'International Tables Vol C Tables 4.2.6.8 and 6.1.1.4'
N N 0.0061 0.0033 'International Tables Vol C Tables 4.2.6.8 and 6.1.1.4'
Y Y -2.7962 3.5667 'International Tables Vol C Tables 4.2.6.8 and 6.1.1.4'

loop_
_geom_angle_atom_site_label_1
_geom_angle_atom_site_label_2
_geom_angle_atom_site_label_3
_geom_angle
N1 Y1 N2 95.20(15)
N1 Y1 N3 116.39(14)
N2 Y1 N3 115.95(15)
N1 Y1 N4 122.02(15)
N2 Y1 N4 125.28(15)
N3 Y1 N4 83.88(14)
N1 Y1 C16 80.30(16)
N2 Y1 C16 29.72(15)
N3 Y1 C16 145.62(15)
N4 Y1 C16 113.74(15)
N1 Y1 C1 55.84(15)
N2 Y1 C1 54.79(15)
N3 Y1 C1 163.26(15)
N4 Y1 C1 112.85(15)
C16 Y1 C1 27.88(15)
N1 Y1 C2 26.50(14)
N2 Y1 C2 73.44(15)
N3 Y1 C2 139.95(14)
N4 Y1 C2 124.17(14)
C16 Y1 C2 54.16(15)
C1 Y1 C2 29.57(14)
C31 N3 C33 117.2(4)
C31 N3 Y1 113.7(3)
C33 N3 Y1 127.4(3)
C1 C16 N2 124.0(5)
C1 C16 C17 117.3(5)
N2 C16 C17 118.6(5)
C1 C16 Y1 80.7(3)
N2 C16 Y1 53.7(2)
C17 C16 Y1 140.6(4)
C16 N2 C18 117.6(4)
C16 N2 Y1 96.6(3)
C18 N2 Y1 145.1(4)
C2 N1 C4 116.3(4)
C2 N1 Y1 108.3(3)
C4 N1 Y1 134.8(3)
C45 N4 C47 116.3(4)
C45 N4 Y1 111.8(3)
C47 N4 Y1 131.5(3)
C48 C47 C52 121.2(5)
C48 C47 N4 118.6(5)
C52 C47 N4 120.2(5)
C3 C2 N1 124.4(5)
C3 C2 C1 119.0(5)
N1 C2 C1 116.5(4)
C3 C2 Y1 168.4(4)
N1 C2 Y1 45.2(2)
C1 C2 Y1 71.9(3)
C5 C4 C9 121.9(5)
C5 C4 N1 118.1(5)
C9 C4 N1 119.8(5)
N3 C31 C30 125.0(5)
N3 C31 C32 119.8(5)
C30 C31 C32 115.1(5)
N4 C45 C30 124.0(5)
N4 C45 C46 121.5(5)
C30 C45 C46 114.5(5)
C51 C52 C47 119.4(6)
C51 C52 C56 117.4(6)
C47 C52 C56 123.1(5)
C47 C48 C49 119.1(6)
C47 C48 C53 123.3(5)
C49 C48 C53 117.5(6)
C43 C42 C44 109.3(8)
C43 C42 C38 112.7(6)
C44 C42 C38 112.1(6)
C43 C42 H42A 107.5
C44 C42 H42A 107.5
C38 C42 H42A 107.5
C38 C33 C34 120.9(5)
C38 C33 N3 119.0(5)
C34 C33 N3 120.0(5)
C19 C18 C23 120.5(5)
C19 C18 N2 119.6(5)
C23 C18 N2 119.8(5)
C6 C5 C4 117.6(6)
C6 C5 C10 119.6(6)
C4 C5 C10 122.8(5)
C35 C34 C33 118.3(6)
C35 C34 C39 119.1(5)
C33 C34 C39 122.6(5)
C16 C17 H17A 109.5
C16 C17 H17B 109.5
H17A C17 H17B 109.5
C16 C17 H17C 109.5
H17A C17 H17C 109.5
H17B C17 H17C 109.5
C37 C38 C33 118.8(6)
C37 C38 C42 117.8(6)
C33 C38 C42 123.3(5)
C55 C53 C48 111.7(6)
C55 C53 C54 107.1(7)
C48 C53 C54 110.4(6)
C55 C53 H53A 109.2
C48 C53 H53A 109.2
C54 C53 H53A 109.2
C16 C1 C2 132.4(5)
C16 C1 Y1 71.4(3)
C2 C1 Y1 78.5(3)
C16 C1 H1A 112.7
C2 C1 H1A 112.7
Y1 C1 H1A 112.7
C18 C19 C20 119.2(6)
C18 C19 C24 122.6(5)
C20 C19 C24 118.3(6)
C25 C24 C19 112.7(6)
C25 C24 C26 107.8(7)
C19 C24 C26 111.4(6)
C25 C24 H24A 108.3
C19 C24 H24A 108.3
C26 C24 H24A 108.3
C31 C30 C45 132.8(5)
C31 C30 H30A 113.6
C45 C30 H30A 113.6
C5 C10 C11 112.8(5)
C5 C10 C12 112.6(6)
C11 C10 C12 109.5(7)
C5 C10 H10A 107.2
C11 C10 H10A 107.2
C12 C10 H10A 107.2
C39 C41 H41A 109.5
C39 C41 H41B 109.5
H41A C41 H41B 109.5
C39 C41 H41C 109.5
H41A C41 H41C 109.5
H41B C41 H41C 109.5
C50 C49 C48 120.0(7)
C50 C49 H49A 120.0
C48 C49 H49A 120.0
C4 C9 C8 115.9(6)
C4 C9 C13 123.4(5)
C8 C9 C13 120.6(6)
C45 C46 H46A 109.5
C45 C46 H46B 109.5
H46A C46 H46B 109.5
C45 C46 H46C 109.5
H46A C46 H46C 109.5
H46B C46 H46C 109.5
C22 C23 C18 118.0(6)
C22 C23 C27 119.2(6)
C18 C23 C27 122.8(5)
C2 C3 H3A 120.0
C2 C3 H3B 120.0
H3A C3 H3B 120.0
C40 C39 C34 112.8(6)
C40 C39 C41 108.2(6)
C34 C39 C41 109.8(5)
C40 C39 H39A 108.6
C34 C39 H39A 108.6
C41 C39 H39A 108.6
C52 C51 C50 118.9(6)
C52 C51 H51A 120.6
C50 C51 H51A 120.6
C52 C56 C58 114.4(7)
C52 C56 C57 111.7(5)
C58 C56 C57 108.4(7)
C52 C56 H56A 107.3
C58 C56 H56A 107.3
C57 C56 H56A 107.3
C35 C36 C37 118.7(6)
C35 C36 H36A 120.6
C37 C36 H36A 120.6
C7 C6 C5 121.5(6)
C7 C6 H6A 119.3
C5 C6 H6A 119.3
C36 C35 C34 122.1(6)
C36 C35 H35A 118.9
C34 C35 H35A 118.9
C38 C37 C36 121.1(6)
C38 C37 H37A 119.5
C36 C37 H37A 119.5
C23 C27 C29 115.6(6)
C23 C27 C28 111.5(6)
C29 C27 C28 109.2(7)
C23 C27 H27A 106.7
C29 C27 H27A 106.7
C28 C27 H27A 106.7
C49 C50 C51 121.4(6)
C49 C50 H50A 119.3
C51 C50 H50A 119.3
C31 C32 H32A 109.5
C31 C32 H32B 109.5
H32A C32 H32B 109.5
C31 C32 H32C 109.5
H32A C32 H32C 109.5
H32B C32 H32C 109.5
C21 C22 C23 122.3(7)
C21 C22 H22A 118.9
C23 C22 H22A 118.9
C7 C8 C9 123.3(7)
C7 C8 H8A 118.4
C9 C8 H8A 118.4
C14 C13 C9 111.2(6)
C14 C13 C15 108.9(6)
C9 C13 C15 114.1(7)
C14 C13 H13A 107.5
C9 C13 H13A 107.5
C15 C13 H13A 107.5
C8 C7 C6 119.7(6)
C8 C7 H7A 120.1
C6 C7 H7A 120.1
C21 C20 C19 119.9(7)
C21 C20 H20A 120.0
C19 C20 H20A 120.0
C22 C21 C20 120.1(6)
C22 C21 H21A 120.0
C20 C21 H21A 120.0
C13 C14 H14A 109.5
C13 C14 H14B 109.5
H14A C14 H14B 109.5
C13 C14 H14C 109.5
H14A C14 H14C 109.5
H14B C14 H14C 109.5
C42 C44 H44A 109.5
C42 C44 H44B 109.5
H44A C44 H44B 109.5
C42 C44 H44C 109.5
H44A C44 H44C 109.5
H44B C44 H44C 109.5
C56 C58 H58A 109.5
C56 C58 H58B 109.5
H58A C58 H58B 109.5
C56 C58 H58C 109.5
H58A C58 H58C 109.5
H58B C58 H58C 109.5
C27 C29 H29A 109.5
C27 C29 H29B 109.5
H29A C29 H29B 109.5
C27 C29 H29C 109.5
H29A C29 H29C 109.5
H29B C29 H29C 109.5
C13 C15 H15A 109.5
C13 C15 H15B 109.5
H15A C15 H15B 109.5
C13 C15 H15C 109.5
H15A C15 H15C 109.5
H15B C15 H15C 109.5
C10 C12 H12A 109.5
C10 C12 H12B 109.5
H12A C12 H12B 109.5
C10 C12 H12C 109.5
H12A C12 H12C 109.5
H12B C12 H12C 109.5
C56 C57 H57A 109.5
C56 C57 H57B 109.5
H57A C57 H57B 109.5
C56 C57 H57C 109.5
H57A C57 H57C 109.5
H57B C57 H57C 109.5
C10 C11 H11A 109.5
C10 C11 H11B 109.5
H11A C11 H11B 109.5
C10 C11 H11C 109.5
H11A C11 H11C 109.5
H11B C11 H11C 109.5
C39 C40 H40A 109.5
C39 C40 H40B 109.5
H40A C40 H40B 109.5
C39 C40 H40C 109.5
H40A C40 H40C 109.5
H40B C40 H40C 109.5
C24 C26 H26A 109.5
C24 C26 H26B 109.5
H26A C26 H26B 109.5
C24 C26 H26C 109.5
H26A C26 H26C 109.5
H26B C26 H26C 109.5
C53 C55 H55A 109.5
C53 C55 H55B 109.5
H55A C55 H55B 109.5
C53 C55 H55C 109.5
H55A C55 H55C 109.5
H55B C55 H55C 109.5
C53 C54 H54A 109.5
C53 C54 H54B 109.5
H54A C54 H54B 109.5
C53 C54 H54C 109.5
H54A C54 H54C 109.5
H54B C54 H54C 109.5
C24 C25 H25A 109.5
C24 C25 H25B 109.5
H25A C25 H25B 109.5
C24 C25 H25C 109.5
H25A C25 H25C 109.5
H25B C25 H25C 109.5
C42 C43 H43A 109.5
C42 C43 H43B 109.5
H43A C43 H43B 109.5
C42 C43 H43C 109.5
H43A C43 H43C 109.5
H43B C43 H43C 109.5
C27 C28 H28A 109.5
C27 C28 H28B 109.5
H28A C28 H28B 109.5
C27 C28 H28C 109.5
H28A C28 H28C 109.5
H28B C28 H28C 109.5

loop_
_geom_bond_atom_site_label_1
_geom_bond_atom_site_label_2
_geom_bond_distance
Y1 N1 2.201(4)
Y1 N2 2.225(4)
Y1 N3 2.331(4)
Y1 N4 2.337(4)
Y1 C16 2.743(5)
Y1 C1 2.857(6)
Y1 C2 2.944(5)
N3 C31 1.332(6)
N3 C33 1.459(6)
C16 C1 1.354(7)
C16 N2 1.369(6)
C16 C17 1.532(7)
N2 C18 1.444(6)
N1 C2 1.384(6)
N1 C4 1.467(6)
N4 C45 1.336(6)
N4 C47 1.481(6)
C47 C48 1.370(8)
C47 C52 1.390(8)
C2 C3 1.324(7)
C2 C1 1.483(7)
C4 C5 1.397(8)
C4 C9 1.403(8)
C31 C30 1.390(7)
C31 C32 1.526(7)
C45 C30 1.399(7)
C45 C46 1.507(7)
C52 C51 1.379(8)
C52 C56 1.504(9)
C48 C49 1.389(8)
C48 C53 1.539(8)
C42 C43 1.484(10)
C42 C44 1.501(9)
C42 C38 1.511(8)
C42 H42A 0.9800
C33 C38 1.383(7)
C33 C34 1.405(7)
C18 C19 1.380(8)
C18 C23 1.413(8)
C5 C6 1.395(8)
C5 C10 1.515(8)
C34 C35 1.373(8)
C34 C39 1.527(8)
C17 H17A 0.9600
C17 H17B 0.9600
C17 H17C 0.9600
C38 C37 1.379(8)
C53 C55 1.517(9)
C53 C54 1.571(10)
C53 H53A 0.9800
C1 H1A 0.9800
C19 C20 1.407(8)
C19 C24 1.525(9)
C24 C25 1.501(11)
C24 C26 1.555(10)
C24 H24A 0.9800
C30 H30A 0.9300
C10 C11 1.517(10)
C10 C12 1.555(9)
C10 H10A 0.9800
C41 C39 1.538(9)
C41 H41A 0.9600
C41 H41B 0.9600
C41 H41C 0.9600
C49 C50 1.355(10)
C49 H49A 0.9300
C9 C8 1.406(9)
C9 C13 1.504(9)
C46 H46A 0.9600
C46 H46B 0.9600
C46 H46C 0.9600
C23 C22 1.371(8)
C23 C27 1.508(9)
C3 H3A 0.9300
C3 H3B 0.9300
C39 C40 1.517(9)
C39 H39A 0.9800
C51 C50 1.392(10)
C51 H51A 0.9300
C56 C58 1.535(9)
C56 C57 1.545(10)
C56 H56A 0.9800
C36 C35 1.367(9)
C36 C37 1.398(9)
C36 H36A 0.9300
C6 C7 1.366(9)
C6 H6A 0.9300
C35 H35A 0.9300
C37 H37A 0.9300
C27 C29 1.516(9)
C27 C28 1.517(10)
C27 H27A 0.9800
C50 H50A 0.9300
C32 H32A 0.9600
C32 H32B 0.9600
C32 H32C 0.9600
C22 C21 1.364(11)
C22 H22A 0.9300
C8 C7 1.338(10)
C8 H8A 0.9300
C13 C14 1.482(11)
C13 C15 1.540(10)
C13 H13A 0.9800
C7 H7A 0.9300
C20 C21 1.370(11)
C20 H20A 0.9300
C21 H21A 0.9300
C14 H14A 0.9600
C14 H14B 0.9600
C14 H14C 0.9600
C44 H44A 0.9600
C44 H44B 0.9600
C44 H44C 0.9600
C58 H58A 0.9600
C58 H58B 0.9600
C58 H58C 0.9600
C29 H29A 0.9600
C29 H29B 0.9600
C29 H29C 0.9600
C15 H15A 0.9600
C15 H15B 0.9600
C15 H15C 0.9600
C12 H12A 0.9600
C12 H12B 0.9600
C12 H12C 0.9600
C57 H57A 0.9600
C57 H57B 0.9600
C57 H57C 0.9600
C11 H11A 0.9600
C11 H11B 0.9600
C11 H11C 0.9600
C40 H40A 0.9600
C40 H40B 0.9600
C40 H40C 0.9600
C26 H26A 0.9600
C26 H26B 0.9600
C26 H26C 0.9600
C55 H55A 0.9600
C55 H55B 0.9600
C55 H55C 0.9600
C54 H54A 0.9600
C54 H54B 0.9600
C54 H54C 0.9600
C25 H25A 0.9600
C25 H25B 0.9600
C25 H25C 0.9600
C43 H43A 0.9600
C43 H43B 0.9600
C43 H43C 0.9600
C28 H28A 0.9600
C28 H28B 0.9600
C28 H28C 0.9600
